data_2241454
loop_
_publ_author_name
'Nawawi, Effendi'
'Gulo, Fakhili'
'K\"ohler, J\"urgen'

_publ_section_title
;
 Crystal structure of Sr~2~CdPt~2~ containing linear platinum chains
;
_journal_coeditor_code WM5254
_journal_issue 2
_journal_name_full 'Acta Crystallographica Section E'
_journal_page_first 144
_journal_page_last 146
_journal_paper_doi 10.1107/S2056989015024937
_journal_volume 72
_journal_year 2016
_chemical_formula_sum 'Cd Pt2 Sr2'
_chemical_formula_weight 677.82
_chemical_name_systematic
;
Distrontium cadmium diplatinum
;
_space_group_IT_number 71
_symmetry_cell_setting orthorhombic
_symmetry_space_group_name_Hall '-I 2 2'
_symmetry_space_group_name_H-M 'I m m m'
_atom_sites_solution_primary direct
_atom_sites_solution_secondary difmap
_audit_creation_method SHELXL-97
_cell_angle_alpha 90.00
_cell_angle_beta 90.00
_cell_angle_gamma 90.00
_cell_formula_units_Z 2
_cell_length_a 4.5596(9)
_cell_length_b 5.9351(12)
_cell_length_c 9.1874(18)
_cell_measurement_reflns_used 25
_cell_measurement_temperature 293(2)
_cell_measurement_theta_max 18
_cell_measurement_theta_min 12
_cell_volume 248.63(9)
_computing_cell_refinement
;
XSCANS (Bruker, 2001)
;
_computing_data_collection
;
XSCANS (Bruker, 2001)
;
_computing_data_reduction
;
XSCANS (Bruker, 2001)
;
_computing_molecular_graphics
;
DIAMOND (Brandenburg, 2010)
;
_computing_publication_material
;
SHELXL-97 (Sheldrick, 2008)
;
_computing_structure_refinement
;
SHELXL-97 (Sheldrick, 2008)
;
_computing_structure_solution
;
SHELXS-97 (Sheldrick, 2008)
;
_diffrn_ambient_temperature 293(2)
_diffrn_detector_area_resol_mean 0
_diffrn_measured_fraction_theta_full 0.969
_diffrn_measured_fraction_theta_max 0.969
_diffrn_measurement_device_type 'Bruker P4 4-circle diffractometer'
_diffrn_measurement_method \w-scans
_diffrn_radiation_monochromator graphite
_diffrn_radiation_source 'fine-focus sealed tube'
_diffrn_radiation_type MoK\a
_diffrn_radiation_wavelength 0.71073
_diffrn_reflns_av_R_equivalents 0.0248
_diffrn_reflns_av_sigmaI/netI 0.0185
_diffrn_reflns_limit_h_max 6
_diffrn_reflns_limit_h_min -5
_diffrn_reflns_limit_k_max 7
_diffrn_reflns_limit_k_min -7
_diffrn_reflns_limit_l_max 11
_diffrn_reflns_limit_l_min -11
_diffrn_reflns_number 1069
_diffrn_reflns_theta_full 28.26
_diffrn_reflns_theta_max 28.26
_diffrn_reflns_theta_min 4.09
_diffrn_standards_number 0
_exptl_absorpt_coefficient_mu 81.391
_exptl_absorpt_correction_T_max 0.017
_exptl_absorpt_correction_T_min 0.004
_exptl_absorpt_correction_type multi-scan
_exptl_absorpt_process_details
;
(SADABS; Bruker, 2001)
;
_exptl_crystal_colour brown
_exptl_crystal_density_diffrn 9.054
_exptl_crystal_density_method 'not measured'
_exptl_crystal_description block
_exptl_crystal_F_000 560
_exptl_crystal_size_max 0.08
_exptl_crystal_size_mid 0.06
_exptl_crystal_size_min 0.05
_refine_diff_density_max 1.842
_refine_diff_density_min -2.509
_refine_ls_extinction_coef 0.0024(4)
_refine_ls_extinction_expression Fc^*^=kFc[1+0.001xFc^2^\l^3^/sin(2\q)]^-1/4^
_refine_ls_extinction_method SHELXL
_refine_ls_goodness_of_fit_ref 1.159
_refine_ls_matrix_type full
_refine_ls_number_parameters 13
_refine_ls_number_reflns 190
_refine_ls_number_restraints 0
_refine_ls_restrained_S_all 1.159
_refine_ls_R_factor_all 0.0251
_refine_ls_R_factor_gt 0.0220
_refine_ls_shift/su_max 0.000
_refine_ls_shift/su_mean 0.000
_refine_ls_structure_factor_coef Fsqd
_refine_ls_weighting_details 'calc w=1/[\s^2^(Fo^2^)+(0.0337P)^2^+3.9776P] where P=(Fo^2^+2Fc^2^)/3'
_refine_ls_weighting_scheme calc
_refine_ls_wR_factor_gt 0.0562
_refine_ls_wR_factor_ref 0.0578
_reflns_number_gt 172
_reflns_number_total 190
_reflns_threshold_expression >2sigma(I)
_cod_data_source_file wm5254sup1.cif
_cod_data_source_block I
_cod_database_code 2241454

loop_
_symmetry_equiv_pos_as_xyz
'x, y, z'
'-x, -y, z'
'-x, y, -z'
'x, -y, -z'
'x+1/2, y+1/2, z+1/2'
'-x+1/2, -y+1/2, z+1/2'
'-x+1/2, y+1/2, -z+1/2'
'x+1/2, -y+1/2, -z+1/2'
'-x, -y, -z'
'x, y, -z'
'x, -y, z'
'-x, y, z'
'-x+1/2, -y+1/2, -z+1/2'
'x+1/2, y+1/2, -z+1/2'
'x+1/2, -y+1/2, z+1/2'
'-x+1/2, y+1/2, z+1/2'

loop_
_atom_site_type_symbol
_atom_site_label
_atom_site_fract_x
_atom_site_fract_y
_atom_site_fract_z
_atom_site_U_iso_or_equiv
_atom_site_adp_type
_atom_site_calc_flag
_atom_site_refinement_flags
_atom_site_occupancy
_atom_site_symmetry_multiplicity
Pt Pt 0.0000 0.23034(10) 0.5000 0.0172(3) Uani d S 1 4
Cd Cd -0.5000 0.5000 0.5000 0.0172(4) Uani d S 1 8
Sr Sr 0.0000 0.5000 0.19995(16) 0.0162(4) Uani d S 1 4

loop_
_atom_site_aniso_label
_atom_site_aniso_U_11
_atom_site_aniso_U_22
_atom_site_aniso_U_33
_atom_site_aniso_U_12
_atom_site_aniso_U_13
_atom_site_aniso_U_23
Pt 0.0156(4) 0.0205(4) 0.0155(4) 0.000 0.000 0.000
Cd 0.0157(8) 0.0152(8) 0.0207(9) 0.000 0.000 0.000
Sr 0.0171(8) 0.0169(8) 0.0146(8) 0.000 0.000 0.000

loop_
_atom_type_symbol
_atom_type_description
_atom_type_scat_dispersion_real
_atom_type_scat_dispersion_imag
_atom_type_scat_source
Sr Sr -1.5307 3.2498 'International Tables Vol C Tables 4.2.6.8 and 6.1.1.4'
Cd Cd -0.8075 1.2024 'International Tables Vol C Tables 4.2.6.8 and 6.1.1.4'
Pt Pt -1.7033 8.3905 'International Tables Vol C Tables 4.2.6.8 and 6.1.1.4'

loop_
_geom_angle_atom_site_label_1
_geom_angle_atom_site_label_2
_geom_angle_atom_site_label_3
_geom_angle_site_symmetry_1
_geom_angle_site_symmetry_3
_geom_angle
Pt Pt Cd 9_556 1_655 125.070(13)
Pt Pt Cd 9_556 . 125.070(13)
Cd Pt Cd 1_655 . 109.86(3)
Pt Pt Sr 9_556 9_566 120.139(18)
Cd Pt Sr 1_655 9_566 73.232(13)
Cd Pt Sr . 9_566 73.232(13)
Pt Pt Sr 9_556 . 120.139(18)
Cd Pt Sr 1_655 . 73.232(13)
Cd Pt Sr . . 73.232(13)
Sr Pt Sr 9_566 . 119.72(4)
Pt Pt Pt 9_556 9_566 180.0
Cd Pt Pt 1_655 9_566 54.930(13)
Cd Pt Pt . 9_566 54.930(13)
Sr Pt Pt 9_566 9_566 59.861(18)
Sr Pt Pt . 9_566 59.861(18)
Pt Pt Sr 9_556 13_455 64.971(13)
Cd Pt Sr 1_655 13_455 145.14(2)
Cd Pt Sr . 13_455 70.466(13)
Sr Pt Sr 9_566 13_455 134.76(2)
Sr Pt Sr . 13_455 73.786(15)
Pt Pt Sr 9_566 13_455 115.029(13)
Pt Pt Sr 9_556 13 64.971(13)
Cd Pt Sr 1_655 13 70.466(13)
Cd Pt Sr . 13 145.14(2)
Sr Pt Sr 9_566 13 134.76(2)
Sr Pt Sr . 13 73.786(15)
Pt Pt Sr 9_566 13 115.029(13)
Sr Pt Sr 13_455 13 89.75(3)
Pt Pt Sr 9_556 5_545 64.971(13)
Cd Pt Sr 1_655 5_545 70.466(13)
Cd Pt Sr . 5_545 145.14(2)
Sr Pt Sr 9_566 5_545 73.786(15)
Sr Pt Sr . 5_545 134.76(2)
Pt Pt Sr 9_566 5_545 115.029(13)
Sr Pt Sr 13_455 5_545 129.94(3)
Sr Pt Sr 13 5_545 69.29(5)
Pt Pt Sr 9_556 5_445 64.971(13)
Cd Pt Sr 1_655 5_445 145.14(2)
Cd Pt Sr . 5_445 70.466(13)
Sr Pt Sr 9_566 5_445 73.786(15)
Sr Pt Sr . 5_445 134.76(2)
Pt Pt Sr 9_566 5_445 115.029(13)
Sr Pt Sr 13_455 5_445 69.29(5)
Sr Pt Sr 13 5_445 129.94(3)
Sr Pt Sr 5_545 5_445 89.75(3)
Pt Cd Pt 9_566 1_455 180.0
Pt Cd Pt 9_566 9_466 109.86(3)
Pt Cd Pt 1_455 9_466 70.14(3)
Pt Cd Pt 9_566 . 70.14(3)
Pt Cd Pt 1_455 . 109.86(3)
Pt Cd Pt 9_466 . 180.0
Pt Cd Sr 9_566 13_455 119.245(13)
Pt Cd Sr 1_455 13_455 60.755(13)
Pt Cd Sr 9_466 13_455 119.245(13)
Pt Cd Sr . 13_455 60.755(13)
Pt Cd Sr 9_566 5_455 60.755(13)
Pt Cd Sr 1_455 5_455 119.245(13)
Pt Cd Sr 9_466 5_455 60.755(13)
Pt Cd Sr . 5_455 119.245(13)
Sr Cd Sr 13_455 5_455 180.00(4)
Pt Cd Sr 9_566 13_465 60.755(13)
Pt Cd Sr 1_455 13_465 119.245(13)
Pt Cd Sr 9_466 13_465 60.755(13)
Pt Cd Sr . 13_465 119.245(13)
Sr Cd Sr 13_455 13_465 116.48(4)
Sr Cd Sr 5_455 13_465 63.52(4)
Pt Cd Sr 9_566 5_445 119.245(13)
Pt Cd Sr 1_455 5_445 60.755(13)
Pt Cd Sr 9_466 5_445 119.245(13)
Pt Cd Sr . 5_445 60.755(13)
Sr Cd Sr 13_455 5_445 63.52(4)
Sr Cd Sr 5_455 5_445 116.48(4)
Sr Cd Sr 13_465 5_445 180.0
Pt Cd Sr 9_566 1_455 121.440(14)
Pt Cd Sr 1_455 1_455 58.560(14)
Pt Cd Sr 9_466 1_455 58.560(14)
Pt Cd Sr . 1_455 121.440(14)
Sr Cd Sr 13_455 1_455 66.071(12)
Sr Cd Sr 5_455 1_455 113.929(12)
Sr Cd Sr 13_465 1_455 66.071(12)
Sr Cd Sr 5_445 1_455 113.929(12)
Pt Cd Sr 9_566 9_566 58.560(14)
Pt Cd Sr 1_455 9_566 121.440(14)
Pt Cd Sr 9_466 9_566 121.440(14)
Pt Cd Sr . 9_566 58.560(14)
Sr Cd Sr 13_455 9_566 113.929(12)
Sr Cd Sr 5_455 9_566 66.071(12)
Sr Cd Sr 13_465 9_566 113.929(12)
Sr Cd Sr 5_445 9_566 66.071(12)
Sr Cd Sr 1_455 9_566 180.0
Pt Cd Sr 9_566 . 58.560(14)
Pt Cd Sr 1_455 . 121.440(14)
Pt Cd Sr 9_466 . 121.440(14)
Pt Cd Sr . . 58.560(14)
Sr Cd Sr 13_455 . 66.071(12)
Sr Cd Sr 5_455 . 113.929(12)
Sr Cd Sr 13_465 . 66.071(12)
Sr Cd Sr 5_445 . 113.929(12)
Sr Cd Sr 1_455 . 79.18(3)
Sr Cd Sr 9_566 . 100.82(3)
Pt Cd Sr 9_566 9_466 121.440(14)
Pt Cd Sr 1_455 9_466 58.560(14)
Pt Cd Sr 9_466 9_466 58.560(14)
Pt Cd Sr . 9_466 121.440(14)
Sr Cd Sr 13_455 9_466 113.929(12)
Sr Cd Sr 5_455 9_466 66.071(12)
Sr Cd Sr 13_465 9_466 113.929(12)
Sr Cd Sr 5_445 9_466 66.071(12)
Sr Cd Sr 1_455 9_466 100.82(3)
Sr Cd Sr 9_566 9_466 79.18(3)
Sr Cd Sr . 9_466 180.0
Pt Sr Pt 9_566 . 60.28(4)
Pt Sr Pt 9_566 13_455 134.76(2)
Pt Sr Pt . 13_455 106.214(15)
Pt Sr Pt 9_566 5_454 106.214(15)
Pt Sr Pt . 5_454 134.76(2)
Pt Sr Pt 13_455 5_454 50.06(3)
Pt Sr Pt 9_566 5_554 106.214(15)
Pt Sr Pt . 5_554 134.76(2)
Pt Sr Pt 13_455 5_554 110.71(5)
Pt Sr Pt 5_454 5_554 89.75(3)
Pt Sr Pt 9_566 13 134.76(2)
Pt Sr Pt . 13 106.214(15)
Pt Sr Pt 13_455 13 89.75(3)
Pt Sr Pt 5_454 13 110.71(5)
Pt Sr Pt 5_554 13 50.06(3)
Pt Sr Cd 9_566 5_544 151.90(4)
Pt Sr Cd . 5_544 91.620(18)
Pt Sr Cd 13_455 5_544 48.779(16)
Pt Sr Cd 5_454 5_544 93.47(3)
Pt Sr Cd 5_554 5_544 93.47(3)
Pt Sr Cd 13 5_544 48.779(16)
Pt Sr Cd 9_566 5_554 91.620(19)
Pt Sr Cd . 5_554 151.90(4)
Pt Sr Cd 13_455 5_554 93.47(3)
Pt Sr Cd 5_454 5_554 48.779(16)
Pt Sr Cd 5_554 5_554 48.779(16)
Pt Sr Cd 13 5_554 93.47(3)
Cd Sr Cd 5_544 5_554 116.48(4)
Pt Sr Cd 9_566 1_655 48.21(2)
Pt Sr Cd . 1_655 48.21(2)
Pt Sr Cd 13_455 1_655 152.59(2)
Pt Sr Cd 5_454 1_655 152.59(2)
Pt Sr Cd 5_554 1_655 89.339(16)
Pt Sr Cd 13 1_655 89.339(16)
Cd Sr Cd 5_544 1_655 113.929(12)
Cd Sr Cd 5_554 1_655 113.929(12)
Pt Sr Cd 9_566 . 48.21(2)
Pt Sr Cd . . 48.21(2)
Pt Sr Cd 13_455 . 89.339(16)
Pt Sr Cd 5_454 . 89.339(16)
Pt Sr Cd 5_554 . 152.59(2)
Pt Sr Cd 13 . 152.59(2)
Cd Sr Cd 5_544 . 113.929(12)
Cd Sr Cd 5_554 . 113.929(12)
Cd Sr Cd 1_655 . 79.18(3)
Pt Sr Sr 9_566 9_565 149.861(18)
Pt Sr Sr . 9_565 149.861(18)
Pt Sr Sr 13_455 9_565 55.35(2)
Pt Sr Sr 5_454 9_565 55.35(2)
Pt Sr Sr 5_554 9_565 55.35(2)
Pt Sr Sr 13 9_565 55.35(2)
Cd Sr Sr 5_544 9_565 58.24(2)
Cd Sr Sr 5_554 9_565 58.24(2)
Cd Sr Sr 1_655 9_565 140.409(17)
Cd Sr Sr . 9_565 140.409(17)
Pt Sr Sr 9_566 13_565 53.63(3)
Pt Sr Sr . 13_565 100.38(5)
Pt Sr Sr 13_455 13_565 151.51(5)
Pt Sr Sr 5_454 13_565 103.14(3)
Pt Sr Sr 5_554 13_565 52.59(2)
Pt Sr Sr 13 13_565 92.53(2)
Cd Sr Sr 5_544 13_565 141.30(3)
Cd Sr Sr 5_554 13_565 58.05(2)
Cd Sr Sr 1_655 13_565 55.88(3)
Cd Sr Sr . 13_565 101.13(5)
Sr Sr Sr 9_565 13_565 103.81(4)

loop_
_geom_bond_atom_site_label_1
_geom_bond_atom_site_label_2
_geom_bond_site_symmetry_2
_geom_bond_distance
Pt Pt 9_556 2.7341(13)
Pt Cd 1_655 2.7855(5)
Pt Cd . 2.7855(5)
Pt Sr 9_566 3.1876(14)
Pt Sr . 3.1876(14)
Pt Pt 9_566 3.2010(14)
Pt Sr 13_455 3.2312(10)
Pt Sr 13 3.2312(10)
Pt Sr 5_545 3.2312(10)
Pt Sr 5_445 3.2312(10)
Cd Pt 9_566 2.7855(5)
Cd Pt 1_455 2.7855(5)
Cd Pt 9_466 2.7855(5)
Cd Sr 13_455 3.4901(10)
Cd Sr 5_455 3.4901(10)
Cd Sr 13_465 3.4901(10)
Cd Sr 5_445 3.4901(10)
Cd Sr 1_455 3.5773(12)
Cd Sr 9_566 3.5773(13)
Cd Sr . 3.5773(12)
Cd Sr 9_466 3.5773(13)
Sr Pt 9_566 3.1876(14)
Sr Pt 13_455 3.2312(10)
Sr Pt 5_454 3.2312(10)
Sr Pt 5_554 3.2312(10)
Sr Pt 13 3.2312(10)
Sr Cd 5_544 3.4901(10)
Sr Cd 5_554 3.4901(10)
Sr Cd 1_655 3.5773(12)
Sr Sr 9_565 3.674(3)
Sr Sr 13_565 3.8535(9)

_cod_database_fobs_code 2241454
